data_2014158
loop_
_publ_author_name
'Mirkhani, Valiollah'
'Harkema, Sybolt'
'Kia, Reza'

_publ_section_title
;Bis[<i>N</i>,<i>N</i>'-bis(diphenylmethylene)ethylenediamine-\k^2^<i>N</i>,<i>N</i>']copper(I)
 dichlorocuprate(I)
;
_journal_issue 7
_journal_name_full 'Acta Crystallographica Section C'
_journal_page_first m343
_journal_page_last m344
_journal_paper_doi 10.1107/S0108270104012338
_journal_volume 60
_journal_year 2004
_chemical_formula_iupac '[Cu (C28 H24 N2)2] [Cu Cl2]'
_chemical_formula_moiety 'C56 H48 Cu N4 + , Cl2 Cu -'
_chemical_formula_structural 'C28 H24 N2 Cu Cl'
_chemical_formula_sum 'C56 H48 Cl2 Cu2 N4'
_chemical_formula_weight 975.02
_chemical_name_systematic
;
Bis[N,N'-bis(diphenylmethylene)ethylenediamine-\k^2^N,N']copper(I)
dichlorocuprate(I)
;
_space_group_IT_number 15
_symmetry_cell_setting monoclinic
_symmetry_space_group_name_Hall '-C 2yc'
_symmetry_space_group_name_H-M 'C 1 2/c 1'
_atom_type_scat_source International_Tables_for_Xray_Crystallography
_cell_angle_alpha 90.
_cell_angle_beta 122.48(5)
_cell_angle_gamma 90.
_cell_formula_units_Z 4.00
_cell_length_a 26.126(9)
_cell_length_b 9.337(5)
_cell_length_c 23.649(9)
_cell_measurement_reflns_used 25
_cell_measurement_temperature 294
_cell_measurement_theta_max 22.0
_cell_measurement_theta_min 16.
_cell_volume 4867(5)
_computing_cell_refinement 'CAD-4 Operations Manual'
_computing_data_collection 'CAD-4 Operations Manual (Enraf-Nonius, 1977)'
_computing_data_reduction 'MolEN (Fair, 1990)'
_computing_molecular_graphics 'ORTEPII (Johnson, 1976; Farrugia, 1998)'
_computing_publication_material 'BTABLE, PTABLE and CIF in MolEN'
_computing_structure_refinement 'LSFM in MolEN'
_computing_structure_solution 'SIR (Burla et al., 1989)'
_diffrn_measured_fraction_theta_full 1.00
_diffrn_measured_fraction_theta_max 1.00
_diffrn_measurement_device 'Enraf-Nonius CAD-4'
_diffrn_measurement_method \w
_diffrn_radiation_type CuK\a
_diffrn_radiation_wavelength 1.54184
_diffrn_reflns_av_R_equivalents 0.038
_diffrn_reflns_limit_h_max 32
_diffrn_reflns_limit_h_min -32
_diffrn_reflns_limit_k_max 11
_diffrn_reflns_limit_k_min 0
_diffrn_reflns_limit_l_max 29
_diffrn_reflns_limit_l_min -29
_diffrn_reflns_number 10026
_diffrn_reflns_theta_full 70
_diffrn_reflns_theta_max 74.95
_diffrn_standards_decay_% <0.5
_diffrn_standards_interval_time 60
_diffrn_standards_number 3
_exptl_absorpt_coefficient_mu 2.392
_exptl_absorpt_correction_type none
_exptl_crystal_colour red
_exptl_crystal_density_diffrn 1.33
_exptl_crystal_density_meas ?
_exptl_crystal_density_method 'not measured'
_exptl_crystal_description block
_exptl_crystal_F_000 2016
_exptl_crystal_size_max 0.40
_exptl_crystal_size_mid 0.30
_exptl_crystal_size_min 0.30
_refine_diff_density_max 0.25
_refine_diff_density_min -0.29
_refine_ls_extinction_coef 0.14E-5
_refine_ls_extinction_method 'Zachariasen (1967)'
_refine_ls_goodness_of_fit_ref 1.55
_refine_ls_hydrogen_treatment constr
_refine_ls_number_parameters 292
_refine_ls_number_reflns 5017
_refine_ls_R_factor_gt 0.053
_refine_ls_shift/su_max 0.02
_refine_ls_structure_factor_coef Fsqd
_refine_ls_weighting_details 'w = 4Fo^2^/[\s^2^(Fo^2^) + 0.0016Fo^4^]'
_refine_ls_weighting_scheme calc
_refine_ls_wR_factor_gt 0.068
_refine_ls_wR_factor_ref 0.137
_reflns_number_gt 3291
_reflns_number_total 5017
_reflns_threshold_expression I>\s(I)
_cod_data_source_file ga1057.cif
_cod_data_source_block I
_cod_depositor_comments
;
 Marking atoms 'Cg1', 'Cg2', 'Cg3', 'Cg4' as dummy atoms.

 Antanas Vaitkus,
 2017-02-10

 Changing the _atom_site_occupancy data item value from '.' to '1'
 for all fully occupied atom sites.

 Antanas Vaitkus,
 2017-02-10

The following automatic conversions were performed:

'_exptl_crystal_density_meas' value 'not measured' was changed to '?'
- the value is perceived as not measured.

Automatic conversion script
Id: cif_fix_values 3008 2015-01-20 13:52:24Z robertas 
;
_cod_original_sg_symbol_H-M 'C 2/c'
_cod_database_code 2014158
_cod_database_fobs_code 2014158

loop_
_symmetry_equiv_pos_as_xyz
' x,  y,  z'
'-x,  y, -z+1/2'
'-x, -y, -z'
' x, -y,  z+1/2'
' x+1/2,  y+1/2,  z'
'-x+1/2,  y+1/2, -z+1/2'
'-x+1/2, -y+1/2, -z'
' x+1/2, -y+1/2,  z+1/2'

loop_
_atom_site_aniso_label
_atom_site_aniso_U_11
_atom_site_aniso_U_22
_atom_site_aniso_U_33
_atom_site_aniso_U_12
_atom_site_aniso_U_13
_atom_site_aniso_U_23
Cu1 0.0443(2) 0.1900(7) 0.0433(2) 0.0000 0.02560(10) 0.0000
Cu2 0.0998(2) 0.1559(7) 0.1195(3) -0.0056(4) 0.0832(2) -0.0055(4)
Cl3 0.1163(4) 0.2250(10) 0.1187(4) -0.0021(6) 0.0852(2) -0.0202(6)
N14 0.0489(7) 0.141(2) 0.0427(6) 0.0170(10) 0.0256(5) -0.0020(10)
N17 0.0491(7) 0.143(2) 0.0513(7) -0.0070(10) 0.0313(5) -0.0190(10)
C1 0.0970(10) 0.185(3) 0.0650(10) 0.066(2) 0.0551(7) 0.045(2)
C2 0.0940(10) 0.176(3) 0.0750(10) 0.063(2) 0.0469(9) 0.041(2)
C3 0.0620(10) 0.106(2) 0.0750(10) 0.0060(10) 0.0332(8) -0.0160(10)
C4 0.0641(9) 0.094(2) 0.0679(9) -0.0040(10) 0.0428(6) -0.0180(10)
C5 0.0558(9) 0.083(2) 0.0472(8) -0.0030(10) 0.0290(6) -0.0060(10)
C6 0.0523(8) 0.094(2) 0.0452(8) 0.0060(10) 0.0283(5) 0.0010(10)
C7 0.0538(8) 0.098(2) 0.0412(7) 0.0080(10) 0.0286(5) 0.0060(10)
C8 0.0529(8) 0.085(2) 0.0418(7) 0.0030(10) 0.0272(5) -0.0010(10)
C9 0.0640(10) 0.085(2) 0.0650(10) 0.0000(10) 0.0344(7) 0.0020(10)
C10 0.0630(10) 0.102(2) 0.0630(10) -0.0110(10) 0.0270(8) -0.0150(10)
C11 0.0590(10) 0.129(3) 0.0490(10) 0.002(2) 0.0208(8) 0.001(2)
C12 0.0840(10) 0.106(2) 0.0550(10) 0.002(2) 0.0266(9) 0.0180(10)
C13 0.0700(10) 0.092(2) 0.0520(10) -0.0120(10) 0.0259(8) 0.0000(10)
C15 0.0460(9) 0.188(3) 0.0540(10) 0.0200(10) 0.0227(6) -0.0250(10)
C16 0.0463(8) 0.178(3) 0.0660(10) -0.0130(10) 0.0321(6) -0.0470(10)
C18 0.0526(8) 0.093(2) 0.0503(8) 0.0020(10) 0.0326(5) 0.0020(10)
C19 0.0570(9) 0.086(2) 0.0565(9) -0.0070(10) 0.0306(6) 0.0010(10)
C20 0.0800(10) 0.158(3) 0.0770(10) -0.033(2) 0.0502(7) -0.009(2)
C21 0.0830(10) 0.174(3) 0.095(2) -0.058(2) 0.0410(10) -0.006(2)
C22 0.096(2) 0.096(2) 0.085(2) -0.025(2) 0.0260(10) -0.004(2)
C23 0.090(2) 0.088(2) 0.0720(10) -0.012(2) 0.0350(10) -0.017(2)
C24 0.0680(10) 0.083(2) 0.0620(10) 0.0000(10) 0.0338(7) -0.0050(10)
C25 0.0497(7) 0.071(2) 0.0484(7) 0.0010(10) 0.0300(5) -0.0040(10)
C26 0.0653(9) 0.071(2) 0.0700(10) 0.0030(10) 0.0411(6) 0.0060(10)
C27 0.0750(10) 0.092(2) 0.0704(9) -0.0140(10) 0.0486(6) -0.0040(10)
C28 0.0574(9) 0.113(2) 0.0700(10) -0.0120(10) 0.0395(6) -0.0240(10)
C29 0.0570(10) 0.094(2) 0.0710(10) 0.0120(10) 0.0314(7) -0.0020(10)
C30 0.0630(10) 0.080(2) 0.0560(9) 0.0030(10) 0.0309(7) 0.0080(10)

loop_
_atom_site_label
_atom_site_fract_x
_atom_site_fract_y
_atom_site_fract_z
_atom_site_U_iso_or_equiv
_atom_site_thermal_displace_type
_atom_site_calc_flag
_atom_site_occupancy
_atom_site_type_symbol
Cu1 0.5000 0.21420(10) 0.2500 0.0915(2) Uani ? 1 Cu
Cu2 0.2500 0.2500 0.5000 0.1129(3) Uani ? 1 Cu
Cl3 0.20225(4) 0.2287(2) 0.39612(4) 0.1422(4) Uani ? 1 Cl
N14 0.56393(7) 0.2886(3) 0.34231(8) 0.0771(7) Uani ? 1 N
N17 0.57274(7) 0.1275(3) 0.24718(8) 0.0788(8) Uani ? 1 N
C1 0.46970(10) 0.5006(5) 0.31090(10) 0.1100(10) Uani ? 1 C
C2 0.41870(10) 0.5772(5) 0.29550(10) 0.1140(10) Uani ? 1 C
C3 0.40020(10) 0.5826(4) 0.33880(10) 0.0830(10) Uani ? 1 C
C4 0.43277(9) 0.5126(3) 0.39850(10) 0.0715(8) Uani ? 1 C
C5 0.48445(9) 0.4364(3) 0.41504(9) 0.0613(8) Uani ? 1 C
C6 0.50342(9) 0.4271(3) 0.37060(9) 0.0628(8) Uani ? 1 C
C7 0.55913(9) 0.3469(3) 0.38781(9) 0.0630(8) Uani ? 1 C
C8 0.60783(9) 0.3361(3) 0.46062(9) 0.0591(7) Uani ? 1 C
C9 0.64860(10) 0.4455(3) 0.49370(10) 0.0718(9) Uani ? 1 C
C10 0.69380(10) 0.4325(4) 0.56140(10) 0.0800(10) Uani ? 1 C
C11 0.69730(10) 0.3104(4) 0.59470(10) 0.0830(10) Uani ? 1 C
C12 0.65690(10) 0.2023(4) 0.56250(10) 0.0870(10) Uani ? 1 C
C13 0.61260(10) 0.2147(3) 0.49550(10) 0.0748(9) Uani ? 1 C
C15 0.62280(10) 0.2196(4) 0.36200(10) 0.0980(10) Uani ? 1 C
C16 0.62619(9) 0.2060(4) 0.29990(10) 0.0960(10) Uani ? 1 C
C18 0.57747(8) 0.0578(3) 0.20344(9) 0.0628(8) Uani ? 1 C
C19 0.52606(9) -0.0268(3) 0.14980(10) 0.0664(8) Uani ? 1 C
C20 0.47770(10) -0.0689(4) 0.15430(10) 0.1010(10) Uani ? 1 C
C21 0.43040(10) -0.1477(5) 0.1039(2) 0.1210(10) Uani ? 1 C
C22 0.4303(2) -0.1843(4) 0.0482(2) 0.1040(10) Uani ? 1 C
C23 0.47750(10) -0.1450(4) 0.04250(10) 0.0880(10) Uani ? 1 C
C24 0.52540(10) -0.0681(3) 0.09290(10) 0.0715(9) Uani ? 1 C
C25 0.63429(8) 0.0590(3) 0.20248(9) 0.0546(7) Uani ? 1 C
C26 0.64124(9) 0.1593(3) 0.16440(10) 0.0665(8) Uani ? 1 C
C27 0.69190(10) 0.1592(3) 0.16010(10) 0.0745(9) Uani ? 1 C
C28 0.73675(9) 0.0607(4) 0.19540(10) 0.0771(9) Uani ? 1 C
C29 0.73170(10) -0.0371(4) 0.23420(10) 0.0756(9) Uani ? 1 C
C30 0.68020(10) -0.0406(3) 0.23790(10) 0.0672(8) Uani ? 1 C
H1 0.4820 0.4984 0.2796 0.143 Uiso ? 1 H
H2 0.3963 0.6265 0.2540 0.148 Uiso ? 1 H
H3 0.3648 0.6349 0.3278 0.108 Uiso ? 1 H
H4 0.4198 0.5160 0.4291 0.093 Uiso ? 1 H
H5 0.5071 0.3901 0.4573 0.080 Uiso ? 1 H
H9 0.6459 0.5306 0.4703 0.093 Uiso ? 1 H
H10 0.7219 0.5081 0.5840 0.103 Uiso ? 1 H
H11 0.7282 0.3006 0.6408 0.108 Uiso ? 1 H
H12 0.6593 0.1180 0.5863 0.113 Uiso ? 1 H
H13 0.5849 0.1380 0.4733 0.097 Uiso ? 1 H
H15A 0.6250 0.1273 0.3802 0.128 Uiso ? 1 H
H15B 0.6554 0.2769 0.3946 0.128 Uiso ? 1 H
H16A 0.6271 0.2988 0.2840 0.124 Uiso ? 1 H
H16B 0.6620 0.1554 0.3111 0.124 Uiso ? 1 H
H20 0.4769 -0.0432 0.1928 0.132 Uiso ? 1 H
H21 0.3977 -0.1764 0.1081 0.157 Uiso ? 1 H
H22 0.3973 -0.2373 0.0133 0.135 Uiso ? 1 H
H23 0.4775 -0.1707 0.0036 0.114 Uiso ? 1 H
H24 0.5585 -0.0430 0.0888 0.093 Uiso ? 1 H
H26 0.6107 0.2297 0.1407 0.086 Uiso ? 1 H
H27 0.6956 0.2274 0.1326 0.097 Uiso ? 1 H
H28 0.7717 0.0609 0.1927 0.100 Uiso ? 1 H
H29 0.7634 -0.1041 0.2591 0.098 Uiso ? 1 H
H30 0.6766 -0.1109 0.2646 0.087 Uiso ? 1 H
Cg1 0.45154(4) 0.50608(16) 0.35489(4) . . dum . .
Cg2 0.65284(4) 0.32358(14) 0.52807(4) . . dum . .
Cg3 0.47789(5) -0.10680(16) 0.09860(6) . . dum . .
Cg4 0.68601(4) 0.06008(14) 0.19908(4) . . dum . .

loop_
_geom_angle_atom_site_label_1
_geom_angle_atom_site_label_2
_geom_angle_atom_site_label_3
_geom_angle_site_symmetry_1
_geom_angle_site_symmetry_2
_geom_angle_site_symmetry_3
_geom_angle
_geom_angle_publ_flag
N14 Cu1 N14 1_555 1_555 2_655 140.00(10) yes
N14 Cu1 N17 1_555 1_555 1_555 85.98(8) yes
N14 Cu1 N17 1_555 1_555 2_655 109.50(8) yes
N17 Cu1 N17 1_555 1_555 2_655 134.70(10) yes
Cl3 Cu2 Cl3 1_555 1_555 7_556 180.000 no
Cu1 N14 C7 1_555 1_555 1_555 131.2(2) no
Cu1 N14 C15 1_555 1_555 1_555 107.7(2) no
C7 N14 C15 1_555 1_555 1_555 118.3(2) no
Cu1 N17 C16 1_555 1_555 1_555 104.2(2) no
Cu1 N17 C18 1_555 1_555 1_555 134.60(10) no
C16 N17 C18 1_555 1_555 1_555 118.5(2) no
C2 C1 C6 1_555 1_555 1_555 121.5(3) no
C1 C2 C3 1_555 1_555 1_555 120.7(3) no
C2 C3 C4 1_555 1_555 1_555 119.3(3) no
C3 C4 C5 1_555 1_555 1_555 120.8(3) no
C4 C5 C6 1_555 1_555 1_555 120.7(2) no
C1 C6 C5 1_555 1_555 1_555 117.0(2) no
C1 C6 C7 1_555 1_555 1_555 121.5(3) no
C5 C6 C7 1_555 1_555 1_555 121.4(2) no
N14 C7 C6 1_555 1_555 1_555 120.8(2) no
N14 C7 C8 1_555 1_555 1_555 122.4(2) no
C6 C7 C8 1_555 1_555 1_555 116.8(2) no
C7 C8 C9 1_555 1_555 1_555 121.6(2) no
C7 C8 C13 1_555 1_555 1_555 119.7(2) no
C9 C8 C13 1_555 1_555 1_555 118.7(2) no
C8 C9 C10 1_555 1_555 1_555 120.5(3) no
C9 C10 C11 1_555 1_555 1_555 119.4(3) no
C10 C11 C12 1_555 1_555 1_555 120.4(2) no
C11 C12 C13 1_555 1_555 1_555 120.2(3) no
C8 C13 C12 1_555 1_555 1_555 120.8(3) no
N14 C15 C16 1_555 1_555 1_555 108.6(2) no
N17 C16 C15 1_555 1_555 1_555 109.7(2) no
N17 C18 C19 1_555 1_555 1_555 121.6(2) no
N17 C18 C25 1_555 1_555 1_555 122.3(2) no
C19 C18 C25 1_555 1_555 1_555 116.1(2) no
C18 C19 C20 1_555 1_555 1_555 122.0(2) no
C18 C19 C24 1_555 1_555 1_555 120.6(2) no
C20 C19 C24 1_555 1_555 1_555 117.3(2) no
C19 C20 C21 1_555 1_555 1_555 121.1(3) no
C20 C21 C22 1_555 1_555 1_555 120.4(4) no
C21 C22 C23 1_555 1_555 1_555 119.9(3) no
C22 C23 C24 1_555 1_555 1_555 120.2(3) no
C19 C24 C23 1_555 1_555 1_555 121.1(3) no
C18 C25 C26 1_555 1_555 1_555 119.7(2) no
C18 C25 C30 1_555 1_555 1_555 121.9(2) no
C26 C25 C30 1_555 1_555 1_555 118.4(2) no
C25 C26 C27 1_555 1_555 1_555 121.1(2) no
C26 C27 C28 1_555 1_555 1_555 119.7(3) no
C27 C28 C29 1_555 1_555 1_555 120.4(3) no
C28 C29 C30 1_555 1_555 1_555 120.6(2) no
C25 C30 C29 1_555 1_555 1_555 119.8(3) no
C2 C1 H1 1_555 1_555 1_555 119.3 no
C6 C1 H1 1_555 1_555 1_555 119.3 no
C1 C2 H2 1_555 1_555 1_555 119.7 no
C3 C2 H2 1_555 1_555 1_555 119.7 no
C2 C3 H3 1_555 1_555 1_555 120.3 no
C4 C3 H3 1_555 1_555 1_555 120.3 no
C3 C4 H4 1_555 1_555 1_555 119.6 no
C5 C4 H4 1_555 1_555 1_555 119.6 no
C4 C5 H5 1_555 1_555 1_555 119.7 no
C6 C5 H5 1_555 1_555 1_555 119.7 no
C8 C9 H9 1_555 1_555 1_555 119.7 no
C10 C9 H9 1_555 1_555 1_555 119.7 no
C9 C10 H10 1_555 1_555 1_555 120.3 no
C11 C10 H10 1_555 1_555 1_555 120.3 no
C10 C11 H11 1_555 1_555 1_555 119.8 no
C12 C11 H11 1_555 1_555 1_555 119.8 no
C11 C12 H12 1_555 1_555 1_555 119.9 no
C13 C12 H12 1_555 1_555 1_555 119.9 no
C8 C13 H13 1_555 1_555 1_555 119.6 no
C12 C13 H13 1_555 1_555 1_555 119.6 no
N14 C15 H15A 1_555 1_555 1_555 109.7 no
N14 C15 H15B 1_555 1_555 1_555 109.7 no
C16 C15 H15A 1_555 1_555 1_555 109.7 no
C16 C15 H15B 1_555 1_555 1_555 109.7 no
H15A C15 H15B 1_555 1_555 1_555 109.5 no
N17 C16 H16A 1_555 1_555 1_555 109.4 no
N17 C16 H16B 1_555 1_555 1_555 109.4 no
C15 C16 H16A 1_555 1_555 1_555 109.4 no
C15 C16 H16B 1_555 1_555 1_555 109.4 no
H16A C16 H16B 1_555 1_555 1_555 109.5 no
C19 C20 H20 1_555 1_555 1_555 119.5 no
C21 C20 H20 1_555 1_555 1_555 119.5 no
C20 C21 H21 1_555 1_555 1_555 119.8 no
C22 C21 H21 1_555 1_555 1_555 119.8 no
C21 C22 H22 1_555 1_555 1_555 120.1 no
C23 C22 H22 1_555 1_555 1_555 120.1 no
C22 C23 H23 1_555 1_555 1_555 119.9 no
C24 C23 H23 1_555 1_555 1_555 119.9 no
C19 C24 H24 1_555 1_555 1_555 119.5 no
C23 C24 H24 1_555 1_555 1_555 119.5 no
C25 C26 H26 1_555 1_555 1_555 119.5 no
C27 C26 H26 1_555 1_555 1_555 119.5 no
C26 C27 H27 1_555 1_555 1_555 120.1 no
C28 C27 H27 1_555 1_555 1_555 120.1 no
C27 C28 H28 1_555 1_555 1_555 119.8 no
C29 C28 H28 1_555 1_555 1_555 119.8 no
C28 C29 H29 1_555 1_555 1_555 119.7 no
C30 C29 H29 1_555 1_555 1_555 119.7 no
C25 C30 H30 1_555 1_555 1_555 120.1 no
C29 C30 H30 1_555 1_555 1_555 120.1 no

loop_
_geom_bond_atom_site_label_1
_geom_bond_atom_site_label_2
_geom_bond_site_symmetry_1
_geom_bond_site_symmetry_2
_geom_bond_distance
_geom_bond_publ_flag
Cu1 N14 1_555 1_555 2.030(2) yes
Cu1 N17 1_555 1_555 2.099(2) yes
Cu2 Cl3 1_555 1_555 2.0832(8) yes
N14 C7 1_555 1_555 1.271(3) yes
N14 C15 1_555 1_555 1.491(4) no
N17 C16 1_555 1_555 1.473(3) no
N17 C18 1_555 1_555 1.283(4) no
C1 C2 1_555 1_555 1.379(5) no
C1 C6 1_555 1_555 1.381(3) no
C2 C3 1_555 1_555 1.349(5) no
C3 C4 1_555 1_555 1.361(3) no
C4 C5 1_555 1_555 1.383(4) no
C5 C6 1_555 1_555 1.385(4) no
C6 C7 1_555 1_555 1.486(3) no
C7 C8 1_555 1_555 1.497(2) no
C8 C9 1_555 1_555 1.377(4) no
C8 C13 1_555 1_555 1.368(4) no
C9 C10 1_555 1_555 1.392(3) no
C10 C11 1_555 1_555 1.361(5) no
C11 C12 1_555 1_555 1.359(4) no
C12 C13 1_555 1_555 1.376(3) no
C15 C16 1_555 1_555 1.525(4) no
C18 C19 1_555 1_555 1.486(3) no
C18 C25 1_555 1_555 1.497(3) no
C19 C20 1_555 1_555 1.382(4) no
C19 C24 1_555 1_555 1.391(4) no
C20 C21 1_555 1_555 1.381(4) no
C21 C22 1_555 1_555 1.361(6) no
C22 C23 1_555 1_555 1.362(6) no
C23 C24 1_555 1_555 1.378(3) no
C25 C26 1_555 1_555 1.378(4) no
C25 C30 1_555 1_555 1.388(3) no
C26 C27 1_555 1_555 1.382(4) no
C27 C28 1_555 1_555 1.365(4) no
C28 C29 1_555 1_555 1.350(4) no
C29 C30 1_555 1_555 1.394(4) no
C1 H1 1_555 1_555 0.950 no
C2 H2 1_555 1_555 0.950 no
C3 H3 1_555 1_555 0.950 no
C4 H4 1_555 1_555 0.950 no
C5 H5 1_555 1_555 0.950 no
C9 H9 1_555 1_555 0.950 no
C10 H10 1_555 1_555 0.950 no
C11 H11 1_555 1_555 0.950 no
C12 H12 1_555 1_555 0.950 no
C13 H13 1_555 1_555 0.950 no
C15 H15A 1_555 1_555 0.950 no
C15 H15B 1_555 1_555 0.950 no
C16 H16A 1_555 1_555 0.950 no
C16 H16B 1_555 1_555 0.950 no
C20 H20 1_555 1_555 0.950 no
C21 H21 1_555 1_555 0.950 no
C22 H22 1_555 1_555 0.950 no
C23 H23 1_555 1_555 0.950 no
C24 H24 1_555 1_555 0.950 no
C26 H26 1_555 1_555 0.950 no
C27 H27 1_555 1_555 0.950 no
C28 H28 1_555 1_555 0.950 no
C29 H29 1_555 1_555 0.950 no
C30 H30 1_555 1_555 0.950 no

loop_
_geom_hbond_atom_site_label_D
_geom_hbond_atom_site_label_H
_geom_hbond_atom_site_label_A
_geom_hbond_site_symmetry_A
_geom_hbond_distance_DH
_geom_hbond_distance_HA
_geom_hbond_distance_DA
_geom_hbond_angle_DHA
C21 H21 Cl3 6_545 0.95 2.71 3.652(4) 173
C26 H26 Cg1 2_655 0.95 3.08 3.922(4) 148
C4 H4 Cg2 3_666 0.95 2.99 3.812(4) 146
C13 H13 Cg3 2_655 0.95 2.79 3.729(4) 167
C12 H12 Cg4 4_555 0.95 2.89 3.791(4) 158
